data_2230702
loop_
_publ_author_name
'Zheng, Shengrun'
'Cai, Songliang'
'Fan, Jun'
'Zhang, Weiguang'

_publ_section_title
;
 <i>trans</i>-Diaquabis(1<i>H</i>-imidazole-4-carboxylato-\k^2^<i>N</i>^3^,<i>O</i>^4^)nickel(II)
;
_journal_coeditor_code HY2425
_journal_issue 7
_journal_name_full 'Acta Crystallographica Section E'
_journal_page_first m865
_journal_paper_doi 10.1107/S1600536811018824
_journal_volume 67
_journal_year 2011
_chemical_formula_iupac '[Ni (C4 H3 N2 O2)2 (H2 O)2]'
_chemical_formula_moiety 'C8 H10 N4 Ni O6'
_chemical_formula_sum 'C8 H10 N4 Ni O6'
_chemical_formula_weight 316.91
_chemical_name_systematic
;
<i>trans</i>-Diaquabis(1<i>H</i>-imidazole-4-carboxylato-
\k^2^<i>N</i>^3^,<i>O</i>^4^)nickel(II)
;
_space_group_IT_number 14
_symmetry_cell_setting monoclinic
_symmetry_space_group_name_Hall '-P 2ybc'
_symmetry_space_group_name_H-M 'P 1 21/c 1'
_atom_sites_solution_hydrogens geom
_atom_sites_solution_primary direct
_atom_sites_solution_secondary difmap
_audit_creation_method SHELXL-97
_cell_angle_alpha 90.00
_cell_angle_beta 101.059(3)
_cell_angle_gamma 90.00
_cell_formula_units_Z 2
_cell_length_a 6.6123(18)
_cell_length_b 12.267(3)
_cell_length_c 7.239(2)
_cell_measurement_reflns_used 1803
_cell_measurement_temperature 298(2)
_cell_measurement_theta_max 27.80
_cell_measurement_theta_min 3.14
_cell_volume 576.3(3)
_computing_cell_refinement 'SAINT (Bruker, 2007)'
_computing_data_collection 'APEX2 (Bruker, 2007)'
_computing_data_reduction 'SAINT (Bruker, 2007)'
_computing_molecular_graphics 'SHELXTL (Sheldrick, 2008)'
_computing_publication_material 'SHELXTL (Sheldrick, 2008)'
_computing_structure_refinement 'SHELXL97 (Sheldrick, 2008)'
_computing_structure_solution 'SHELXS97 (Sheldrick, 2008)'
_diffrn_ambient_temperature 298(2)
_diffrn_measured_fraction_theta_full 0.998
_diffrn_measured_fraction_theta_max 0.998
_diffrn_measurement_device_type 'Bruker APEXII CCD'
_diffrn_measurement_method '\f and \w'
_diffrn_radiation_monochromator graphite
_diffrn_radiation_source 'fine-focus sealed tube'
_diffrn_radiation_type MoK\a
_diffrn_radiation_wavelength 0.71073
_diffrn_reflns_av_R_equivalents 0.0274
_diffrn_reflns_av_sigmaI/netI 0.0282
_diffrn_reflns_limit_h_max 7
_diffrn_reflns_limit_h_min -7
_diffrn_reflns_limit_k_max 14
_diffrn_reflns_limit_k_min -14
_diffrn_reflns_limit_l_max 7
_diffrn_reflns_limit_l_min -8
_diffrn_reflns_number 2878
_diffrn_reflns_theta_full 25.24
_diffrn_reflns_theta_max 25.24
_diffrn_reflns_theta_min 3.14
_exptl_absorpt_coefficient_mu 1.715
_exptl_absorpt_correction_T_max 0.6098
_exptl_absorpt_correction_T_min 0.4932
_exptl_absorpt_correction_type multi-scan
_exptl_absorpt_process_details '(SADABS; Sheldrick, 1996)'
_exptl_crystal_colour 'pale green'
_exptl_crystal_density_diffrn 1.826
_exptl_crystal_density_method 'not measured'
_exptl_crystal_description block
_exptl_crystal_F_000 324
_exptl_crystal_size_max 0.48
_exptl_crystal_size_mid 0.36
_exptl_crystal_size_min 0.32
_refine_diff_density_max 0.250
_refine_diff_density_min -0.420
_refine_ls_extinction_method none
_refine_ls_goodness_of_fit_ref 1.070
_refine_ls_hydrogen_treatment constr
_refine_ls_matrix_type full
_refine_ls_number_parameters 88
_refine_ls_number_reflns 1043
_refine_ls_number_restraints 0
_refine_ls_restrained_S_all 1.070
_refine_ls_R_factor_all 0.0301
_refine_ls_R_factor_gt 0.0268
_refine_ls_shift/su_max 0.000
_refine_ls_shift/su_mean 0.000
_refine_ls_structure_factor_coef Fsqd
_refine_ls_weighting_details 'calc w=1/[\s^2^(Fo^2^)+(0.0415P)^2^+0.1301P] where P=(Fo^2^+2Fc^2^)/3'
_refine_ls_weighting_scheme calc
_refine_ls_wR_factor_gt 0.0680
_refine_ls_wR_factor_ref 0.0700
_reflns_number_gt 947
_reflns_number_total 1043
_reflns_threshold_expression I>2\s(I)
_cod_data_source_file hy2425.cif
_cod_data_source_block I
_cod_original_cell_volume 576.2(3)
_cod_original_sg_symbol_H-M 'P 21/c'
_cod_database_code 2230702
_cod_database_fobs_code 2230702

loop_
_symmetry_equiv_pos_as_xyz
'x, y, z'
'-x, y+1/2, -z+1/2'
'-x, -y, -z'
'x, -y-1/2, z-1/2'

loop_
_atom_site_type_symbol
_atom_site_label
_atom_site_fract_x
_atom_site_fract_y
_atom_site_fract_z
_atom_site_U_iso_or_equiv
_atom_site_adp_type
_atom_site_calc_flag
_atom_site_refinement_flags
_atom_site_occupancy
_atom_site_symmetry_multiplicity
_atom_site_disorder_assembly
_atom_site_disorder_group
Ni Ni1 0.5000 0.0000 0.0000 0.02288(16) Uani d S 1 2 . .
N N1 0.7437(3) 0.09727(13) 0.1157(2) 0.0289(4) Uani d . 1 1 . .
C C3 0.8498(3) 0.26678(17) 0.1929(3) 0.0331(5) Uani d . 1 1 . .
H H2 0.8537 0.3422 0.2070 0.040 Uiso calc R 1 1 . .
C C4 0.9370(3) 0.09539(18) 0.2052(3) 0.0401(6) Uani d . 1 1 . .
H H4 1.0157 0.0325 0.2312 0.048 Uiso calc R 1 1 . .
C C2 0.6866(3) 0.20552(15) 0.1070(3) 0.0226(4) Uani d . 1 1 . .
N N2 1.0046(3) 0.19580(17) 0.2536(3) 0.0411(5) Uani d . 1 1 . .
H H2N 1.1260 0.2125 0.3132 0.049 Uiso calc R 1 1 . .
O O2 0.4160(2) 0.32925(10) -0.0090(2) 0.0322(4) Uani d . 1 1 . .
O O1 0.3604(2) 0.15166(10) -0.0480(2) 0.0270(3) Uani d . 1 1 . .
O O1W 0.4100(3) -0.00996(9) 0.2616(2) 0.0307(4) Uani d . 1 1 . .
C C1 0.4750(3) 0.23191(17) 0.0111(2) 0.0225(4) Uani d . 1 1 . .
H H1WA 0.4644 -0.0632 0.3236 0.027 Uiso d R 1 1 . .
H H1WB 0.4254 0.0483 0.3241 0.027 Uiso d R 1 1 . .

loop_
_atom_site_aniso_label
_atom_site_aniso_U_11
_atom_site_aniso_U_22
_atom_site_aniso_U_33
_atom_site_aniso_U_12
_atom_site_aniso_U_13
_atom_site_aniso_U_23
Ni1 0.0221(3) 0.0146(2) 0.0284(2) 0.00075(12) -0.00422(15) -0.00212(12)
N1 0.0249(10) 0.0224(9) 0.0348(9) 0.0037(7) -0.0057(7) -0.0029(7)
C3 0.0268(11) 0.0294(11) 0.0410(12) -0.0075(9) 0.0013(9) -0.0092(9)
C4 0.0267(13) 0.0401(13) 0.0473(13) 0.0096(10) -0.0089(10) -0.0050(10)
C2 0.0213(10) 0.0200(9) 0.0249(9) -0.0018(7) -0.0001(8) -0.0020(7)
N2 0.0179(9) 0.0548(12) 0.0455(11) -0.0031(8) -0.0066(8) -0.0147(9)
O2 0.0348(9) 0.0188(7) 0.0385(9) 0.0048(6) -0.0037(6) 0.0020(5)
O1 0.0211(7) 0.0199(7) 0.0348(7) 0.0010(6) -0.0076(6) -0.0025(6)
O1W 0.0403(10) 0.0188(7) 0.0306(8) 0.0027(6) 0.0008(7) -0.0008(5)
C1 0.0243(11) 0.0214(11) 0.0204(9) 0.0008(7) 0.0008(8) 0.0003(7)

loop_
_atom_type_symbol
_atom_type_description
_atom_type_scat_dispersion_real
_atom_type_scat_dispersion_imag
_atom_type_scat_source
C C 0.0033 0.0016 'International Tables Vol C Tables 4.2.6.8 and 6.1.1.4'
H H 0.0000 0.0000 'International Tables Vol C Tables 4.2.6.8 and 6.1.1.4'
N N 0.0061 0.0033 'International Tables Vol C Tables 4.2.6.8 and 6.1.1.4'
O O 0.0106 0.0060 'International Tables Vol C Tables 4.2.6.8 and 6.1.1.4'
Ni Ni 0.3393 1.1124 'International Tables Vol C Tables 4.2.6.8 and 6.1.1.4'

loop_
_geom_angle_atom_site_label_1
_geom_angle_atom_site_label_2
_geom_angle_atom_site_label_3
_geom_angle_site_symmetry_1
_geom_angle_site_symmetry_3
_geom_angle
_geom_angle_publ_flag
N1 Ni1 N1 3_655 . 180.00(10) ?
N1 Ni1 O1 3_655 3_655 80.58(6) ?
N1 Ni1 O1 . 3_655 99.42(6) ?
N1 Ni1 O1 3_655 . 99.42(6) ?
N1 Ni1 O1 . . 80.58(6) ?
O1 Ni1 O1 3_655 . 180.00(8) ?
N1 Ni1 O1W 3_655 3_655 90.11(7) ?
N1 Ni1 O1W . 3_655 89.89(7) ?
O1 Ni1 O1W 3_655 3_655 90.53(5) ?
O1 Ni1 O1W . 3_655 89.47(5) ?
N1 Ni1 O1W 3_655 . 89.89(7) ?
N1 Ni1 O1W . . 90.11(7) ?
O1 Ni1 O1W 3_655 . 89.47(5) ?
O1 Ni1 O1W . . 90.53(5) ?
O1W Ni1 O1W 3_655 . 180.00(11) ?
C4 N1 C2 . . 105.70(17) ?
C4 N1 Ni1 . . 143.40(15) ?
C2 N1 Ni1 . . 110.80(13) ?
N2 C3 C2 . . 106.10(18) ?
N2 C3 H2 . . 127.0 ?
C2 C3 H2 . . 127.0 ?
N1 C4 N2 . . 110.96(19) ?
N1 C4 H4 . . 124.5 ?
N2 C4 H4 . . 124.5 ?
C3 C2 N1 . . 108.92(18) ?
C3 C2 C1 . . 133.68(19) ?
N1 C2 C1 . . 117.39(16) ?
C4 N2 C3 . . 108.32(18) ?
C4 N2 H2N . . 125.8 ?
C3 N2 H2N . . 125.8 ?
C1 O1 Ni1 . . 114.94(12) ?
Ni1 O1W H1WA . . 111.4 ?
Ni1 O1W H1WB . . 114.2 ?
H1WA O1W H1WB . . 112.4 ?
O2 C1 O1 . . 123.19(17) ?
O2 C1 C2 . . 120.62(18) ?
O1 C1 C2 . . 116.20(17) ?

loop_
_geom_bond_atom_site_label_1
_geom_bond_atom_site_label_2
_geom_bond_site_symmetry_2
_geom_bond_distance
_geom_bond_publ_flag
Ni1 N1 . 2.0502(17) ?
Ni1 O1 . 2.0764(13) ?
Ni1 O1W . 2.0947(17) ?
N1 C4 . 1.318(3) ?
N1 C2 . 1.379(3) ?
C3 N2 . 1.352(3) ?
C3 C2 . 1.363(3) ?
C3 H2 . 0.9300 ?
C4 N2 . 1.334(3) ?
C4 H4 . 0.9300 ?
C2 C1 . 1.473(3) ?
N2 H2N . 0.8600 ?
O2 C1 . 1.256(2) ?
O1 C1 . 1.266(2) ?
O1W H1WA . 0.83 ?
O1W H1WB . 0.84 ?

loop_
_geom_hbond_atom_site_label_D
_geom_hbond_atom_site_label_H
_geom_hbond_atom_site_label_A
_geom_hbond_site_symmetry_A
_geom_hbond_distance_DH
_geom_hbond_distance_HA
_geom_hbond_distance_DA
_geom_hbond_angle_DHA
N2 H2N O2 4_666 0.86 2.16 2.942(3) 152
N2 H2N O1 4_666 0.86 2.36 3.130(2) 149
O1W H1WA O2 2_645 0.83 1.94 2.762(2) 169
O1W H1WB O2 4_566 0.84 1.94 2.7654(19) 168

loop_
_geom_torsion_atom_site_label_1
_geom_torsion_atom_site_label_2
_geom_torsion_atom_site_label_3
_geom_torsion_atom_site_label_4
_geom_torsion_site_symmetry_1
_geom_torsion_site_symmetry_2
_geom_torsion_site_symmetry_3
_geom_torsion_site_symmetry_4
_geom_torsion
_geom_torsion_publ_flag
O1 Ni1 N1 C4 3_655 . . . -2.4(3) ?
O1 Ni1 N1 C4 . . . . 177.6(3) ?
O1W Ni1 N1 C4 3_655 . . . -92.9(3) ?
O1W Ni1 N1 C4 . . . . 87.1(3) ?
O1 Ni1 N1 C2 3_655 . . . -177.92(12) ?
O1 Ni1 N1 C2 . . . . 2.08(12) ?
O1W Ni1 N1 C2 3_655 . . . 91.56(13) ?
O1W Ni1 N1 C2 . . . . -88.44(13) ?
C2 N1 C4 N2 . . . . 0.2(2) ?
Ni1 N1 C4 N2 . . . . -175.53(18) ?
N2 C3 C2 N1 . . . . -0.1(2) ?
N2 C3 C2 C1 . . . . -179.5(2) ?
C4 N1 C2 C3 . . . . 0.0(2) ?
Ni1 N1 C2 C3 . . . . 177.21(13) ?
C4 N1 C2 C1 . . . . 179.45(17) ?
Ni1 N1 C2 C1 . . . . -3.3(2) ?
N1 C4 N2 C3 . . . . -0.2(3) ?
C2 C3 N2 C4 . . . . 0.2(2) ?
N1 Ni1 O1 C1 3_655 . . . 179.42(13) ?
N1 Ni1 O1 C1 . . . . -0.58(13) ?
O1W Ni1 O1 C1 3_655 . . . -90.55(13) ?
O1W Ni1 O1 C1 . . . . 89.45(13) ?
Ni1 O1 C1 O2 . . . . 178.85(13) ?
Ni1 O1 C1 C2 . . . . -1.03(19) ?
C3 C2 C1 O2 . . . . 2.5(3) ?
N1 C2 C1 O2 . . . . -176.88(16) ?
C3 C2 C1 O1 . . . . -177.7(2) ?
N1 C2 C1 O1 . . . . 3.0(2) ?
